data_7250418
loop_
_publ_author_name
'Cao, Xi-Ying'
'Li, Zhong-Hao'
'Cao, Xiao-Hui'
'Li, Zong'
'Pang, Chu-Ming'
'Zhang, Zu-Qi'
'Wang, Zhao-Yang'

_publ_section_title
;
 Multifunctional 3-cyanopyridine compounds: synthesis based on a tandem
 reaction with 100% atom economy and their applications
;
_journal_issue 24
_journal_name_full 'Green Chemistry'
_journal_page_first 7300
_journal_page_last 7306
_journal_paper_doi 10.1039/D5GC01264C
_journal_volume 27
_journal_year 2025
_chemical_absolute_configuration ad
_chemical_formula_moiety 'C17 H16 Cl N3 O'
_chemical_formula_sum 'C17 H16 Cl N3 O'
_chemical_formula_weight 313.78
_space_group_crystal_system monoclinic
_space_group_IT_number 4
_space_group_name_Hall 'P 2yb'
_space_group_name_H-M_alt 'P 1 21 1'
_atom_sites_solution_hydrogens geom
_atom_sites_solution_primary dual
_audit_creation_date 2024-07-21
_audit_creation_method
;
Olex2 1.5
(compiled 2024.02.16 svn.r378c4104 for OlexSys, GUI svn.r6928)
;
_audit_update_record
;
2025-01-28 deposited with the CCDC.	2025-05-19 downloaded from the CCDC.
;
_cell_angle_alpha 90
_cell_angle_beta 95.609(13)
_cell_angle_gamma 90
_cell_formula_units_Z 2
_cell_length_a 7.1028(13)
_cell_length_b 8.8291(16)
_cell_length_c 12.7916(17)
_cell_measurement_reflns_used 1704
_cell_measurement_temperature 297
_cell_measurement_theta_max 22.1420
_cell_measurement_theta_min 3.1900
_cell_volume 798.3(2)
_computing_cell_refinement 'CrysAlisPro 1.171.42.99a (Rigaku OD, 2023)'
_computing_data_collection 'CrysAlisPro 1.171.42.99a (Rigaku OD, 2023)'
_computing_data_reduction 'CrysAlisPro 1.171.42.99a (Rigaku OD, 2023)'
_computing_molecular_graphics 'Olex2 1.5 (Dolomanov et al., 2009)'
_computing_publication_material 'Olex2 1.5 (Dolomanov et al., 2009)'
_computing_structure_refinement 'SHELXL 2018/3 (Sheldrick, 2015)'
_computing_structure_solution 'SHELXT 2014/5 (Sheldrick, 2014)'
_diffrn_ambient_temperature 297
_diffrn_detector 'CCD plate'
_diffrn_detector_area_resol_mean 8.0606
_diffrn_detector_type Eos
_diffrn_measured_fraction_theta_full 0.998
_diffrn_measured_fraction_theta_max 0.849
_diffrn_measurement_details
;
List of Runs (angles in degrees, time in seconds):

  # Type    Start    End  Width  t~exp~   \w     \q     \k     \f   Frames
#--------------------------------------------------------------------------
  1  \w     -9.00  82.00   1.00    1.50    --   17.12  72.00 176.00   91
  2  \w    -51.00  43.00   1.00    1.50    --   17.12 -72.00  46.00   94
  3  \w    -89.00  -4.00   1.00    1.50    --  -17.59 -19.00-120.00   85
  4  \w    -28.00  -1.00   1.00    1.50    --  -17.59  77.00 -90.00   27
  5  \w    -38.00   1.00   1.00    1.50    --  -17.59 -77.00 -60.00   39
  6  \w    -36.00  -2.00   1.00    1.50    --  -17.59 -77.00-150.00   34
;
_diffrn_measurement_device 'four-circle diffractometer'
_diffrn_measurement_device_type 'Xcalibur, Eos, Gemini'
_diffrn_measurement_method '\w scans'
_diffrn_orient_matrix_type 'CrysAlisPro convention (1999,Acta A55,543-557)'
_diffrn_orient_matrix_UB_11 0.0892524000
_diffrn_orient_matrix_UB_12 0.0200790000
_diffrn_orient_matrix_UB_13 -0.0166280000
_diffrn_orient_matrix_UB_21 0.0461163000
_diffrn_orient_matrix_UB_22 -0.0446383000
_diffrn_orient_matrix_UB_23 0.0408670000
_diffrn_orient_matrix_UB_31 -0.0043813000
_diffrn_orient_matrix_UB_32 -0.0635992000
_diffrn_orient_matrix_UB_33 -0.0339295000
_diffrn_radiation_monochromator graphite
_diffrn_radiation_probe x-ray
_diffrn_radiation_type 'Mo K\a'
_diffrn_radiation_wavelength 0.71073
_diffrn_reflns_av_R_equivalents 0.0248
_diffrn_reflns_av_unetI/netI 0.0486
_diffrn_reflns_Laue_measured_fraction_full 0.998
_diffrn_reflns_Laue_measured_fraction_max 0.849
_diffrn_reflns_limit_h_max 8
_diffrn_reflns_limit_h_min -8
_diffrn_reflns_limit_k_max 11
_diffrn_reflns_limit_k_min -10
_diffrn_reflns_limit_l_max 17
_diffrn_reflns_limit_l_min -17
_diffrn_reflns_number 6298
_diffrn_reflns_point_group_measured_fraction_full 0.986
_diffrn_reflns_point_group_measured_fraction_max 0.812
_diffrn_reflns_theta_full 25.242
_diffrn_reflns_theta_max 29.314
_diffrn_reflns_theta_min 2.808
_diffrn_source 'fine-focus sealed X-ray tube'
_diffrn_source_type 'Enhance (Mo) X-ray Source'
_exptl_absorpt_coefficient_mu 0.244
_exptl_absorpt_correction_T_max 1.00000
_exptl_absorpt_correction_T_min 0.74434
_exptl_absorpt_correction_type multi-scan
_exptl_absorpt_process_details
;
CrysAlisPro 1.171.42.99a (Rigaku Oxford Diffraction, 2023)
Empirical absorption correction using spherical harmonics,
implemented in SCALE3 ABSPACK scaling algorithm.
;
_exptl_crystal_colour colourless
_exptl_crystal_colour_primary colourless
_exptl_crystal_density_diffrn 1.305
_exptl_crystal_description block
_exptl_crystal_F_000 328
_refine_diff_density_max 0.176
_refine_diff_density_min -0.181
_refine_diff_density_rms 0.035
_refine_ls_abs_structure_details
;
 Flack x determined using 874 quotients [(I+)-(I-)]/[(I+)+(I-)]
 (Parsons, Flack and Wagner, Acta Cryst. B69 (2013) 249-259).
;
_refine_ls_abs_structure_Flack 0.05(4)
_refine_ls_extinction_method none
_refine_ls_goodness_of_fit_ref 1.029
_refine_ls_hydrogen_treatment constr
_refine_ls_matrix_type full
_refine_ls_number_parameters 229
_refine_ls_number_reflns 3542
_refine_ls_number_restraints 97
_refine_ls_restrained_S_all 1.030
_refine_ls_R_factor_all 0.0755
_refine_ls_R_factor_gt 0.0526
_refine_ls_shift/su_max 0.000
_refine_ls_shift/su_mean 0.000
_refine_ls_structure_factor_coef Fsqd
_refine_ls_weighting_details 'w=1/[\s^2^(Fo^2^)+(0.0459P)^2^+0.0745P] where P=(Fo^2^+2Fc^2^)/3'
_refine_ls_weighting_scheme calc
_refine_ls_wR_factor_gt 0.1048
_refine_ls_wR_factor_ref 0.1159
_reflns_Friedel_coverage 0.803
_reflns_Friedel_fraction_full 0.972
_reflns_Friedel_fraction_max 0.771
_reflns_number_gt 2648
_reflns_number_total 3542
_reflns_threshold_expression 'I > 2\s(I)'
_cod_data_source_file d5gc01264c2.cif
_cod_data_source_block exp_14531_auto
_cod_depositor_comments 'Adding full bibliography for 7250417--7250418.cif.'
_cod_database_code 7250418
_shelx_shelxl_version_number 2018/3
_shelx_space_group_comment
;
The symmetry employed for this shelxl refinement is uniquely defined
by the following loop, which should always be used as a source of
symmetry information in preference to the above space-group names.
They are only intended as comments.
;
_olex2_refinement_description
;
1. Fixed Uiso
 At 1.2 times of:
  All C(H) groups, All C(H,H) groups, All C(H,H,H,H) groups
 At 1.5 times of:
  All C(H,H,H) groups, All O(H) groups
2. Uiso/Uaniso restraints and constraints
N3 \\sim C13 \\sim C13A \\sim C14 \\sim C14A \\sim C15 \\sim C15A \\sim C16:
within 2A with sigma of 0.01 and sigma for terminal atoms of 0.02 within 2A
3. Others
 Sof(C13A)=Sof(H13C)=Sof(H13D)=Sof(C14A)=Sof(H14C)=Sof(H14D)=Sof(C15A)=
 Sof(H15C)=Sof(H15D)=Sof(H16C)=Sof(H16D)=1-FVAR(1)
 Sof(C13)=Sof(H13A)=Sof(H13B)=Sof(C14)=Sof(H14A)=Sof(H14B)=Sof(C15)=Sof(H15A)=
 Sof(H15B)=Sof(H16A)=Sof(H16B)=FVAR(1)
4.a Secondary CH2 refined with riding coordinates:
 C13(H13A,H13B), C13A(H13C,H13D), C14(H14A,H14B), C14A(H14C,H14D), C15(H15A,
 H15B), C15A(H15C,H15D), C16(H16A,H16B), C16(H16C,H16D)
4.b Aromatic/amide H refined with riding coordinates:
 C2(H2), C3(H3), C5(H5), C8(H8)
4.c Idealised Me refined as rotating group:
 C17(H17A,H17B,H17C)
4.d Idealised tetrahedral OH refined as rotating group:
 O1(H1)
;
_olex2_submission_special_instructions 'No special instructions were received'
_oxdiff_exptl_absorpt_empirical_details
;
Empirical correction (ABSPACK) includes:
- Absorption correction using spherical harmonics
- Frame scaling
;
_oxdiff_exptl_absorpt_empirical_full_max 1.292
_oxdiff_exptl_absorpt_empirical_full_min 0.628

loop_
_space_group_symop_operation_xyz
'x, y, z'
'-x, y+1/2, -z'

loop_
_atom_site_label
_atom_site_type_symbol
_atom_site_fract_x
_atom_site_fract_y
_atom_site_fract_z
_atom_site_U_iso_or_equiv
_atom_site_adp_type
_atom_site_occupancy
_atom_site_site_symmetry_order
_atom_site_calc_flag
_atom_site_refinement_flags_posn
_atom_site_refinement_flags_adp
_atom_site_refinement_flags_occupancy
_atom_site_disorder_assembly
_atom_site_disorder_group
Cl1 Cl 0.71304(18) 0.61282(19) 0.82704(8) 0.0864(5) Uani 1 1 d . . . . .
O1 O 0.2128(4) 0.2942(3) 0.50832(18) 0.0517(7) Uani 1 1 d . . . . .
H1 H 0.121713 0.257453 0.533946 0.077 Uiso 1 1 calc R U . . .
N1 N 0.6002(4) 0.4479(4) 0.2327(2) 0.0488(8) Uani 1 1 d . . . . .
N2 N 0.0857(5) 0.6372(5) 0.4188(2) 0.0610(9) Uani 1 1 d . . . . .
N3 N 0.3310(5) 0.5754(4) 0.1728(2) 0.0625(10) Uani 1 1 d . U . . .
C1 C 0.3241(5) 0.3688(4) 0.5840(3) 0.0367(8) Uani 1 1 d . . . . .
C2 C 0.2970(6) 0.3584(5) 0.6899(3) 0.0504(10) Uani 1 1 d . . . . .
H2 H 0.197442 0.300735 0.710509 0.060 Uiso 1 1 calc R U . . .
C3 C 0.4152(6) 0.4321(5) 0.7643(3) 0.0552(11) Uani 1 1 d . . . . .
H3 H 0.396544 0.424917 0.835039 0.066 Uiso 1 1 calc R U . . .
C4 C 0.5625(5) 0.5171(5) 0.7325(3) 0.0525(10) Uani 1 1 d . . . . .
C5 C 0.5928(5) 0.5279(5) 0.6288(3) 0.0460(9) Uani 1 1 d . . . . .
H5 H 0.693560 0.584931 0.609105 0.055 Uiso 1 1 calc R U . . .
C6 C 0.4738(5) 0.4541(4) 0.5532(2) 0.0369(8) Uani 1 1 d . . . . .
C7 C 0.5154(4) 0.4571(4) 0.4407(2) 0.0358(8) Uani 1 1 d . . . . .
C8 C 0.6810(5) 0.3937(4) 0.4139(3) 0.0418(9) Uani 1 1 d . . . . .
H8 H 0.768756 0.354823 0.465743 0.050 Uiso 1 1 calc R U . . .
C9 C 0.7166(5) 0.3881(4) 0.3090(3) 0.0435(9) Uani 1 1 d . . . . .
C10 C 0.4389(5) 0.5156(4) 0.2560(2) 0.0443(9) Uani 1 1 d . . . . .
C11 C 0.3901(5) 0.5202(4) 0.3608(2) 0.0362(8) Uani 1 1 d . . . . .
C13 C 0.368(3) 0.545(2) 0.0662(19) 0.078(4) Uani 0.482(17) 1 d . U P A 1
H13A H 0.310406 0.449822 0.042050 0.093 Uiso 0.482(17) 1 calc R U P A 1
H13B H 0.502897 0.539509 0.060405 0.093 Uiso 0.482(17) 1 calc R U P A 1
C13A C 0.418(3) 0.584(2) 0.0679(17) 0.076(3) Uani 0.518(17) 1 d . U P A 2
H13C H 0.479074 0.490672 0.050104 0.091 Uiso 0.518(17) 1 calc R U P A 2
H13D H 0.502595 0.669291 0.063713 0.091 Uiso 0.518(17) 1 calc R U P A 2
C14 C 0.278(3) 0.680(2) 0.0010(12) 0.090(3) Uani 0.482(17) 1 d . U P A 1
H14A H 0.261969 0.660269 -0.074005 0.108 Uiso 0.482(17) 1 calc R U P A 1
H14B H 0.343541 0.774981 0.015569 0.108 Uiso 0.482(17) 1 calc R U P A 1
C14A C 0.206(3) 0.610(2) -0.0014(10) 0.090(3) Uani 0.518(17) 1 d . U P A 2
H14C H 0.217871 0.636751 -0.074136 0.108 Uiso 0.518(17) 1 calc R U P A 2
H14D H 0.122966 0.523769 0.002094 0.108 Uiso 0.518(17) 1 calc R U P A 2
C15 C 0.074(2) 0.666(2) 0.0584(11) 0.093(3) Uani 0.482(17) 1 d . U P A 1
H15A H -0.007335 0.752776 0.043341 0.111 Uiso 0.482(17) 1 calc R U P A 1
H15B H 0.005913 0.573542 0.038646 0.111 Uiso 0.482(17) 1 calc R U P A 1
C15A C 0.151(3) 0.737(2) 0.0593(10) 0.089(3) Uani 0.518(17) 1 d . U P A 2
H15C H 0.024199 0.770902 0.035524 0.106 Uiso 0.518(17) 1 calc R U P A 2
H15D H 0.238635 0.820469 0.057360 0.106 Uiso 0.518(17) 1 calc R U P A 2
C16 C 0.1598(7) 0.6629(6) 0.1734(3) 0.0735(13) Uani 1 1 d . U . . .
H16A H 0.187550 0.764746 0.198915 0.088 Uiso 0.482(17) 1 calc R U P A 1
H16B H 0.073415 0.615523 0.217779 0.088 Uiso 0.482(17) 1 calc R U P A 1
H16C H 0.170245 0.739274 0.228221 0.088 Uiso 0.518(17) 1 calc R U P A 2
H16D H 0.050853 0.599124 0.181301 0.088 Uiso 0.518(17) 1 calc R U P A 2
C17 C 0.8876(5) 0.3072(6) 0.2777(3) 0.0607(11) Uani 1 1 d . . . . .
H17A H 0.863167 0.200324 0.274346 0.091 Uiso 1 1 calc R U . . .
H17B H 0.993241 0.326880 0.328549 0.091 Uiso 1 1 calc R U . . .
H17C H 0.915918 0.342674 0.210007 0.091 Uiso 1 1 calc R U . . .
C18 C 0.2191(5) 0.5862(4) 0.3913(2) 0.0423(8) Uani 1 1 d . . . . .

loop_
_atom_site_aniso_label
_atom_site_aniso_U_11
_atom_site_aniso_U_22
_atom_site_aniso_U_33
_atom_site_aniso_U_23
_atom_site_aniso_U_13
_atom_site_aniso_U_12
Cl1 0.0949(9) 0.1150(11) 0.0458(5) -0.0052(6) -0.0116(5) -0.0379(9)
O1 0.0529(16) 0.0594(18) 0.0441(14) -0.0081(12) 0.0119(11) -0.0208(14)
N1 0.052(2) 0.057(2) 0.0385(16) -0.0069(14) 0.0064(13) 0.0068(17)
N2 0.0508(19) 0.071(2) 0.0607(18) -0.0149(19) 0.0012(14) 0.020(2)
N3 0.081(2) 0.071(2) 0.0339(16) 0.0018(15) -0.0031(14) 0.022(2)
C1 0.037(2) 0.036(2) 0.0381(19) 0.0010(14) 0.0098(14) 0.0006(16)
C2 0.048(2) 0.056(3) 0.049(2) 0.0034(19) 0.0157(16) -0.010(2)
C3 0.067(3) 0.068(3) 0.0321(19) 0.0018(18) 0.0118(17) -0.003(2)
C4 0.055(2) 0.062(3) 0.0384(19) 0.0004(18) -0.0057(16) -0.011(2)
C5 0.042(2) 0.057(2) 0.0379(18) 0.0085(16) 0.0012(14) -0.0078(19)
C6 0.0374(19) 0.0392(19) 0.0339(17) 0.0044(14) 0.0034(13) 0.0011(17)
C7 0.0336(18) 0.043(2) 0.0310(16) 0.0019(14) 0.0049(12) -0.0058(16)
C8 0.0316(19) 0.054(2) 0.0395(19) 0.0034(16) 0.0028(14) 0.0016(17)
C9 0.041(2) 0.047(2) 0.043(2) -0.0065(17) 0.0070(15) -0.0031(18)
C10 0.053(2) 0.046(2) 0.0336(18) -0.0039(16) -0.0009(15) 0.001(2)
C11 0.0352(18) 0.0372(18) 0.0359(17) -0.0031(14) 0.0021(12) 0.0018(16)
C13 0.099(8) 0.096(8) 0.035(4) 0.002(6) -0.007(6) 0.018(6)
C13A 0.108(8) 0.088(8) 0.031(4) 0.001(6) 0.001(6) 0.025(6)
C14 0.111(8) 0.102(7) 0.054(4) 0.017(6) -0.011(5) 0.013(6)
C14A 0.118(7) 0.101(7) 0.047(4) 0.008(6) -0.019(5) 0.016(6)
C15 0.109(8) 0.102(7) 0.061(5) 0.019(6) -0.023(5) 0.017(6)
C15A 0.108(7) 0.090(7) 0.063(5) 0.018(6) -0.017(5) 0.023(6)
C16 0.083(3) 0.080(3) 0.053(2) 0.012(2) -0.0125(19) 0.024(3)
C17 0.049(2) 0.077(3) 0.058(2) -0.015(2) 0.0122(17) 0.006(2)
C18 0.047(2) 0.042(2) 0.0369(17) -0.0055(15) -0.0044(13) 0.0049(19)

loop_
_atom_type_symbol
_atom_type_description
_atom_type_scat_dispersion_real
_atom_type_scat_dispersion_imag
_atom_type_scat_source
C C 0.0033 0.0016 'International Tables Vol C Tables 4.2.6.8 and 6.1.1.4'
H H 0.0000 0.0000 'International Tables Vol C Tables 4.2.6.8 and 6.1.1.4'
Cl Cl 0.1484 0.1585 'International Tables Vol C Tables 4.2.6.8 and 6.1.1.4'
N N 0.0061 0.0033 'International Tables Vol C Tables 4.2.6.8 and 6.1.1.4'
O O 0.0106 0.0060 'International Tables Vol C Tables 4.2.6.8 and 6.1.1.4'

loop_
_geom_angle_atom_site_label_1
_geom_angle_atom_site_label_2
_geom_angle_atom_site_label_3
_geom_angle
_geom_angle_site_symmetry_1
_geom_angle_site_symmetry_3
_geom_angle_publ_flag
C1 O1 H1 109.5 . . ?
C9 N1 C10 119.7(3) . . ?
C10 N3 C13 122.0(9) . . ?
C10 N3 C13A 117.5(8) . . ?
C10 N3 C16 128.1(3) . . ?
C13 N3 C16 109.8(9) . . ?
C16 N3 C13A 113.0(8) . . ?
O1 C1 C2 122.4(3) . . ?
O1 C1 C6 117.9(3) . . ?
C2 C1 C6 119.6(3) . . ?
C1 C2 H2 119.6 . . ?
C3 C2 C1 120.8(4) . . ?
C3 C2 H2 119.6 . . ?
C2 C3 H3 120.5 . . ?
C2 C3 C4 119.0(3) . . ?
C4 C3 H3 120.5 . . ?
C3 C4 Cl1 119.2(3) . . ?
C5 C4 Cl1 119.5(3) . . ?
C5 C4 C3 121.3(3) . . ?
C4 C5 H5 119.9 . . ?
C4 C5 C6 120.1(3) . . ?
C6 C5 H5 119.9 . . ?
C1 C6 C7 120.6(3) . . ?
C5 C6 C1 119.3(3) . . ?
C5 C6 C7 119.9(3) . . ?
C8 C7 C6 119.1(3) . . ?
C8 C7 C11 118.4(3) . . ?
C11 C7 C6 122.5(3) . . ?
C7 C8 H8 120.1 . . ?
C7 C8 C9 119.7(3) . . ?
C9 C8 H8 120.1 . . ?
N1 C9 C8 122.5(3) . . ?
N1 C9 C17 117.2(3) . . ?
C8 C9 C17 120.3(3) . . ?
N1 C10 N3 115.2(3) . . ?
N1 C10 C11 120.8(3) . . ?
N3 C10 C11 124.0(3) . . ?
C7 C11 C10 118.8(3) . . ?
C7 C11 C18 117.1(3) . . ?
C10 C11 C18 124.1(3) . . ?
N3 C13 H13A 110.7 . . ?
N3 C13 H13B 110.7 . . ?
N3 C13 C14 105.1(17) . . ?
H13A C13 H13B 108.8 . . ?
C14 C13 H13A 110.7 . . ?
C14 C13 H13B 110.7 . . ?
N3 C13A H13C 113.1 . . ?
N3 C13A H13D 113.1 . . ?
N3 C13A C14A 93.2(13) . . ?
H13C C13A H13D 110.5 . . ?
C14A C13A H13C 113.1 . . ?
C14A C13A H13D 113.1 . . ?
C13 C14 H14A 113.3 . . ?
C13 C14 H14B 113.3 . . ?
C13 C14 C15 92.0(18) . . ?
H14A C14 H14B 110.6 . . ?
C15 C14 H14A 113.3 . . ?
C15 C14 H14B 113.3 . . ?
C13A C14A H14C 112.6 . . ?
C13A C14A H14D 112.6 . . ?
H14C C14A H14D 110.1 . . ?
C15A C14A C13A 95.7(16) . . ?
C15A C14A H14C 112.6 . . ?
C15A C14A H14D 112.6 . . ?
C14 C15 H15A 112.1 . . ?
C14 C15 H15B 112.1 . . ?
H15A C15 H15B 109.8 . . ?
C16 C15 C14 98.3(12) . . ?
C16 C15 H15A 112.1 . . ?
C16 C15 H15B 112.1 . . ?
C14A C15A H15C 111.6 . . ?
C14A C15A H15D 111.6 . . ?
C14A C15A C16 101.0(12) . . ?
H15C C15A H15D 109.4 . . ?
C16 C15A H15C 111.6 . . ?
C16 C15A H15D 111.6 . . ?
N3 C16 C15 104.9(7) . . ?
N3 C16 C15A 99.8(6) . . ?
N3 C16 H16A 110.8 . . ?
N3 C16 H16B 110.8 . . ?
N3 C16 H16C 111.8 . . ?
N3 C16 H16D 111.8 . . ?
C15 C16 H16A 110.8 . . ?
C15 C16 H16B 110.8 . . ?
C15A C16 H16C 111.8 . . ?
C15A C16 H16D 111.8 . . ?
H16A C16 H16B 108.8 . . ?
H16C C16 H16D 109.5 . . ?
C9 C17 H17A 109.5 . . ?
C9 C17 H17B 109.5 . . ?
C9 C17 H17C 109.5 . . ?
H17A C17 H17B 109.5 . . ?
H17A C17 H17C 109.5 . . ?
H17B C17 H17C 109.5 . . ?
N2 C18 C11 177.8(3) . . ?

loop_
_geom_bond_atom_site_label_1
_geom_bond_atom_site_label_2
_geom_bond_distance
_geom_bond_site_symmetry_2
_geom_bond_publ_flag
Cl1 C4 1.752(4) . ?
O1 H1 0.8200 . ?
O1 C1 1.359(4) . ?
N1 C9 1.325(5) . ?
N1 C10 1.351(5) . ?
N2 C18 1.136(4) . ?
N3 C10 1.356(4) . ?
N3 C13 1.44(3) . ?
N3 C13A 1.53(2) . ?
N3 C16 1.442(5) . ?
C1 C2 1.389(5) . ?
C1 C6 1.391(5) . ?
C2 H2 0.9300 . ?
C2 C3 1.370(5) . ?
C3 H3 0.9300 . ?
C3 C4 1.381(5) . ?
C4 C5 1.367(5) . ?
C5 H5 0.9300 . ?
C5 C6 1.383(5) . ?
C6 C7 1.497(4) . ?
C7 C8 1.376(5) . ?
C7 C11 1.404(4) . ?
C8 H8 0.9300 . ?
C8 C9 1.391(5) . ?
C9 C17 1.496(5) . ?
C10 C11 1.418(4) . ?
C11 C18 1.436(5) . ?
C13 H13A 0.9700 . ?
C13 H13B 0.9700 . ?
C13 C14 1.56(3) . ?
C13A H13C 0.9700 . ?
C13A H13D 0.9700 . ?
C13A C14A 1.68(3) . ?
C14 H14A 0.9700 . ?
C14 H14B 0.9700 . ?
C14 C15 1.69(3) . ?
C14A H14C 0.9700 . ?
C14A H14D 0.9700 . ?
C14A C15A 1.44(2) . ?
C15 H15A 0.9700 . ?
C15 H15B 0.9700 . ?
C15 C16 1.536(13) . ?
C15A H15C 0.9700 . ?
C15A H15D 0.9700 . ?
C15A C16 1.593(14) . ?
C16 H16A 0.9700 . ?
C16 H16B 0.9700 . ?
C16 H16C 0.9700 . ?
C16 H16D 0.9700 . ?
C17 H17A 0.9600 . ?
C17 H17B 0.9600 . ?
C17 H17C 0.9600 . ?

loop_
_geom_torsion_atom_site_label_1
_geom_torsion_atom_site_label_2
_geom_torsion_atom_site_label_3
_geom_torsion_atom_site_label_4
_geom_torsion
_geom_torsion_site_symmetry_1
_geom_torsion_site_symmetry_2
_geom_torsion_site_symmetry_3
_geom_torsion_site_symmetry_4
_geom_torsion_publ_flag
Cl1 C4 C5 C6 -179.3(3) . . . . ?
O1 C1 C2 C3 178.3(4) . . . . ?
O1 C1 C6 C5 -178.2(3) . . . . ?
O1 C1 C6 C7 -2.8(5) . . . . ?
N1 C10 C11 C7 1.9(5) . . . . ?
N1 C10 C11 C18 -178.2(4) . . . . ?
N3 C10 C11 C7 -178.7(3) . . . . ?
N3 C10 C11 C18 1.3(6) . . . . ?
N3 C13 C14 C15 -48(2) . . . . ?
N3 C13A C14A C15A 53(2) . . . . ?
C1 C2 C3 C4 -0.1(6) . . . . ?
C1 C6 C7 C8 -113.4(4) . . . . ?
C1 C6 C7 C11 65.6(5) . . . . ?
C2 C1 C6 C5 -0.3(5) . . . . ?
C2 C1 C6 C7 175.1(3) . . . . ?
C2 C3 C4 Cl1 179.5(3) . . . . ?
C2 C3 C4 C5 -0.5(6) . . . . ?
C3 C4 C5 C6 0.6(6) . . . . ?
C4 C5 C6 C1 -0.2(5) . . . . ?
C4 C5 C6 C7 -175.7(3) . . . . ?
C5 C6 C7 C8 62.0(5) . . . . ?
C5 C6 C7 C11 -119.0(4) . . . . ?
C6 C1 C2 C3 0.4(6) . . . . ?
C6 C7 C8 C9 176.4(3) . . . . ?
C6 C7 C11 C10 -178.8(3) . . . . ?
C6 C7 C11 C18 1.3(5) . . . . ?
C7 C8 C9 N1 3.1(6) . . . . ?
C7 C8 C9 C17 -174.5(4) . . . . ?
C8 C7 C11 C10 0.3(5) . . . . ?
C8 C7 C11 C18 -179.7(3) . . . . ?
C9 N1 C10 N3 178.9(4) . . . . ?
C9 N1 C10 C11 -1.6(5) . . . . ?
C10 N1 C9 C8 -0.9(6) . . . . ?
C10 N1 C9 C17 176.7(3) . . . . ?
C10 N3 C13 C14 -156.7(13) . . . . ?
C10 N3 C13A C14A 163.3(9) . . . . ?
C10 N3 C16 C15 -166.3(10) . . . . ?
C10 N3 C16 C15A 162.8(8) . . . . ?
C11 C7 C8 C9 -2.6(5) . . . . ?
C13 N3 C10 N1 10.9(11) . . . . ?
C13 N3 C10 C11 -168.6(10) . . . . ?
C13 N3 C16 C15 8.1(10) . . . . ?
C13 C14 C15 C16 50(2) . . . . ?
C13A N3 C10 N1 -10.2(10) . . . . ?
C13A N3 C10 C11 170.4(9) . . . . ?
C13A N3 C16 C15A -3.0(10) . . . . ?
C13A C14A C15A C16 -58(2) . . . . ?
C14 C15 C16 N3 -37.5(16) . . . . ?
C14A C15A C16 N3 41.2(18) . . . . ?
C16 N3 C10 N1 -175.3(4) . . . . ?
C16 N3 C10 C11 5.2(6) . . . . ?
C16 N3 C13 C14 28.5(19) . . . . ?
C16 N3 C13A C14A -29.3(15) . . . . ?
